data_7130042
loop_
_publ_author_name
'Wittwer, Benjamin'
'Dickmann, Nicole'
'Berg, Stephan'
'Leitner, Daniel'
'Tesi, Lorenzo'
'Hunger, David'
'Gratzl, Raphael'
'van Slageren, Joris'
'Neuman, Nicolas I.'
'Munz, Dominik'
'Hohloch, Stephan'

_publ_section_title
;
 A mesoionic carbene complex of manganese in five oxidation states
;
_journal_name_full 'Chemical Communications'
_journal_paper_doi 10.1039/D2CC00097K
_journal_year 2022
_chemical_formula_moiety 'C64 H76 Mn N14, 2(F6 P), 2(C3 H6 O)'
_chemical_formula_sum 'C70 H88 F12 Mn N14 O2 P2'
_chemical_formula_weight 1502.42
_space_group_crystal_system orthorhombic
_space_group_IT_number 61
_space_group_name_Hall '-P 2ac 2ab'
_space_group_name_H-M_alt 'P b c a'
_atom_sites_solution_hydrogens geom
_audit_creation_date 2019-09-15
_audit_creation_method
;
Olex2 1.2
(compiled 2018.05.29 svn.r3508 for OlexSys, GUI svn.r5506)
;
_audit_update_record
;
2019-09-15 deposited with the CCDC.	2022-04-14 downloaded from the CCDC.
;
_cell_angle_alpha 90
_cell_angle_beta 90
_cell_angle_gamma 90
_cell_formula_units_Z 8
_cell_length_a 23.276(3)
_cell_length_b 21.164(3)
_cell_length_c 29.506(4)
_cell_measurement_reflns_used 8976
_cell_measurement_temperature 130(2)
_cell_measurement_theta_max 25.70
_cell_measurement_theta_min 1.38
_cell_volume 14535(3)
_computing_cell_refinement 'Bruker Apex3 suite, 2019'
_computing_data_collection 'Bruker Apex3 suite, 2019'
_computing_data_reduction 'Bruker Apex3 suite, 2019'
_computing_molecular_graphics 'Olex2 (Dolomanov et al., 2009)'
_computing_publication_material 'Olex2 (Dolomanov et al., 2009)'
_computing_structure_refinement 'ShelXL (Sheldrick, 2015)'
_computing_structure_solution 'XT (Sheldrick, 2015)'
_diffrn_ambient_temperature 130(2)
_diffrn_measured_fraction_theta_full 1.000
_diffrn_measured_fraction_theta_max 0.999
_diffrn_measurement_device_type 'Bruker Smart AXS'
_diffrn_measurement_method 'omega scans'
_diffrn_radiation_type MoK\a
_diffrn_radiation_wavelength 0.71073
_diffrn_reflns_av_R_equivalents 0.0873
_diffrn_reflns_av_unetI/netI 0.0523
_diffrn_reflns_Laue_measured_fraction_full 1.000
_diffrn_reflns_Laue_measured_fraction_max 0.999
_diffrn_reflns_limit_h_max 28
_diffrn_reflns_limit_h_min -28
_diffrn_reflns_limit_k_max 25
_diffrn_reflns_limit_k_min -25
_diffrn_reflns_limit_l_max 35
_diffrn_reflns_limit_l_min -36
_diffrn_reflns_number 115120
_diffrn_reflns_point_group_measured_fraction_full 1.000
_diffrn_reflns_point_group_measured_fraction_max 0.999
_diffrn_reflns_theta_full 25.242
_diffrn_reflns_theta_max 25.701
_diffrn_reflns_theta_min 1.380
_exptl_absorpt_coefficient_mu 0.311
_exptl_absorpt_correction_T_max 0.7453
_exptl_absorpt_correction_T_min 0.6192
_exptl_absorpt_correction_type multi-scan
_exptl_absorpt_process_details
;
SADABS-2016/2 (Bruker,2016/2) was used for absorption correction.
wR2(int) was 0.1572 before and 0.0618 after correction.
The Ratio of minimum to maximum transmission is 0.8308.
The \l/2 correction factor is Not present.
;
_exptl_crystal_colour green
_exptl_crystal_colour_primary green
_exptl_crystal_density_diffrn 1.373
_exptl_crystal_description block
_exptl_crystal_F_000 6280
_exptl_crystal_size_max 0.15
_exptl_crystal_size_mid 0.13
_exptl_crystal_size_min 0.11
_refine_diff_density_max 1.157
_refine_diff_density_min -0.616
_refine_diff_density_rms 0.102
_refine_ls_extinction_method none
_refine_ls_goodness_of_fit_ref 1.067
_refine_ls_hydrogen_treatment constr
_refine_ls_matrix_type full
_refine_ls_number_parameters 926
_refine_ls_number_reflns 13805
_refine_ls_number_restraints 7
_refine_ls_restrained_S_all 1.079
_refine_ls_R_factor_all 0.1032
_refine_ls_R_factor_gt 0.0568
_refine_ls_shift/su_max 0.002
_refine_ls_shift/su_mean 0.000
_refine_ls_structure_factor_coef Fsqd
_refine_ls_weighting_details 'w=1/[\s^2^(Fo^2^)+(0.0506P)^2^+31.3655P] where P=(Fo^2^+2Fc^2^)/3'
_refine_ls_weighting_scheme calc
_refine_ls_wR_factor_gt 0.1346
_refine_ls_wR_factor_ref 0.1630
_reflns_Friedel_coverage 0.000
_reflns_number_gt 8976
_reflns_number_total 13805
_reflns_threshold_expression 'I > 2\s(I)'
_cod_data_source_file d2cc00097k2.cif
_cod_data_source_block sh_0211_0m
_cod_original_cell_volume 14536(3)
_cod_database_code 7130042
_shelx_shelxl_version_number 2014/7
_shelx_space_group_comment
;
The symmetry employed for this shelxl refinement is uniquely defined
by the following loop, which should always be used as a source of
symmetry information in preference to the above space-group names.
They are only intended as comments.
;
_exptl_absorpt_special_details 'Blessing, 1995'
_olex2_refinement_description
;
1. Fixed Uiso
 At 1.2 times of:
  All C(H) groups, All C(H,H) groups
 At 1.5 times of:
  All C(H,H,H) groups
2. Restrained distances
 C8-C10
 1.54 with sigma of 0.01
3. Uiso/Uaniso restraints and constraints
Uanis(C8) \\sim Ueq: with sigma of 0.005 and sigma for terminal atoms of 0.01
4.a Secondary CH2 refined with riding coordinates:
 C11A(H11A,H11B), C9(H9A,H9B), C6(H6A,H6B), C5A(H5AA,H5AB), C7A(H7AA,H7AB),
 C9A(H9AA,H9AB), C11(H11C,H11D), C12A(H12A,H12B), C6A(H6AA,H6AB), C5(H5A,H5B),
 C10A(H10A,H10B), C8A(H8AA,H8AB), C7(H7A,H7B), C12(H12C,H12D), C10(H10C,H10D),
 C8(H8A,H8B)
4.b Aromatic/amide H refined with riding coordinates:
 C17(H17), C17A(H17A), C20A(H20A), C22A(H22A), C15(H15), C15A(H15A), C22(H22),
 C20(H20)
4.c Idealised Me refined as rotating group:
 C27A(H27A,H27B,H27C), C28A(H28A,H28B,H28C), C30(H30A,H30B,H30C), C32A(H32A,
 H32B,H32C), C26A(H26A,H26B,H26C), C32(H32D,H32E,H32F), C26(H26D,H26E,H26F),
 C27(H27D,H27E,H27F), C201(H20B,H20C,H20D), C31(H31A,H31B,H31C), C28(H28D,H28E,
 H28F), C31A(H31D,H31E,H31F), C202(H20E,H20F,H20G), C30A(H30D,H30E,H30F),
 C101(H10E,H10F,H10G), C102(H10H,H10I,H10J)
;
_olex2_submission_special_instructions 'No special instructions were received'

loop_
_space_group_symop_operation_xyz
'x, y, z'
'-x+1/2, -y, z+1/2'
'-x, y+1/2, -z+1/2'
'x+1/2, -y+1/2, -z'
'-x, -y, -z'
'x-1/2, y, -z-1/2'
'x, -y-1/2, z-1/2'
'-x-1/2, y-1/2, z'

loop_
_atom_site_label
_atom_site_type_symbol
_atom_site_fract_x
_atom_site_fract_y
_atom_site_fract_z
_atom_site_U_iso_or_equiv
_atom_site_adp_type
_atom_site_occupancy
_atom_site_site_symmetry_order
_atom_site_calc_flag
_atom_site_refinement_flags_posn
_atom_site_refinement_flags_adp
_atom_site_refinement_flags_occupancy
_atom_site_disorder_assembly
_atom_site_disorder_group
Mn1 Mn 0.48919(2) 0.53741(2) 0.75127(2) 0.01790(12) Uani 1 1 d . . . . .
P200 P 0.49420(4) 0.29947(5) 0.65863(4) 0.0379(3) Uani 1 1 d . . . . .
P100 P 0.24061(4) 0.54166(5) 0.75748(4) 0.0428(3) Uani 1 1 d . . . . .
N10A N 0.48782(11) 0.49412(12) 0.80916(9) 0.0184(6) Uani 1 1 d . . . . .
N2A N 0.38988(11) 0.44112(13) 0.75683(9) 0.0201(6) Uani 1 1 d . . . . .
F205 F 0.50920(12) 0.37269(12) 0.65442(10) 0.0611(7) Uani 1 1 d . . . . .
N10 N 0.48898(11) 0.58057(13) 0.69330(9) 0.0196(6) Uani 1 1 d . . . . .
N2 N 0.58461(11) 0.48863(13) 0.68844(9) 0.0211(6) Uani 1 1 d . . . . .
N1A N 0.58518(11) 0.58427(13) 0.81456(9) 0.0216(6) Uani 1 1 d . . . . .
N1 N 0.39330(11) 0.63696(12) 0.74621(9) 0.0210(6) Uani 1 1 d . . . . .
N6A N 0.35388(12) 0.42649(14) 0.69376(9) 0.0237(6) Uani 1 1 d . . . . .
F202 F 0.47920(13) 0.22676(13) 0.66238(11) 0.0691(8) Uani 1 1 d . . . . .
N5A N 0.62271(12) 0.66461(13) 0.78784(9) 0.0244(6) Uani 1 1 d . . . . .
F105 F 0.17284(10) 0.54205(14) 0.75445(11) 0.0678(9) Uani 1 1 d . . . . .
N5 N 0.36398(12) 0.65832(13) 0.81050(9) 0.0245(6) Uani 1 1 d . . . . .
F203 F 0.49610(15) 0.29376(14) 0.60565(9) 0.0788(10) Uani 1 1 d . . . . .
N4 N 0.62561(12) 0.44644(13) 0.68051(9) 0.0237(6) Uani 1 1 d . . . . .
N6 N 0.62116(12) 0.40808(13) 0.71525(9) 0.0245(6) Uani 1 1 d . . . . .
N3 N 0.35425(12) 0.67179(13) 0.76761(10) 0.0248(6) Uani 1 1 d . . . . .
F201 F 0.56104(11) 0.28466(15) 0.66103(12) 0.0752(9) Uani 1 1 d . . . . .
N3A N 0.62699(12) 0.62617(14) 0.82254(9) 0.0256(7) Uani 1 1 d . . . . .
N4A N 0.34823(12) 0.40887(14) 0.73633(9) 0.0244(6) Uani 1 1 d . . . . .
F204 F 0.42773(11) 0.31472(15) 0.65713(13) 0.0830(10) Uani 1 1 d . . . . .
F100 F 0.30853(10) 0.54113(12) 0.76079(13) 0.0823(11) Uani 1 1 d . . . . .
C2A C 0.42300(13) 0.47811(15) 0.72899(11) 0.0195(7) Uani 1 1 d . . . . .
F103 F 0.24160(11) 0.60906(14) 0.73510(15) 0.0963(13) Uani 1 1 d . . . . .
C1 C 0.42789(14) 0.60152(15) 0.77395(11) 0.0208(7) Uani 1 1 d . . . . .
C2 C 0.55315(14) 0.47824(16) 0.72704(11) 0.0210(7) Uani 1 1 d . . . . .
F200 F 0.49321(14) 0.30654(19) 0.71165(9) 0.0876(11) Uani 1 1 d . . . . .
C24A C 0.44588(14) 0.45354(15) 0.82537(11) 0.0202(7) Uani 1 1 d . . . . .
C13 C 0.44726(14) 0.62186(16) 0.67705(11) 0.0206(7) Uani 1 1 d . . . . .
C1A C 0.55427(14) 0.59511(16) 0.77578(11) 0.0218(7) Uani 1 1 d . . . . .
C17 C 0.35600(14) 0.67359(16) 0.67322(11) 0.0232(7) Uani 1 1 d . . . . .
H17 H 0.3217 0.6848 0.6872 0.028 Uiso 1 1 calc R . . . .
C19A C 0.45684(14) 0.43371(16) 0.87026(11) 0.0217(7) Uani 1 1 d . . . . .
C13A C 0.52676(14) 0.49958(16) 0.84454(11) 0.0203(7) Uani 1 1 d . . . . .
C17A C 0.61107(14) 0.53131(16) 0.88540(11) 0.0227(7) Uani 1 1 d . . . . .
H17A H 0.6447 0.5550 0.8866 0.027 Uiso 1 1 calc R . . . .
C20A C 0.41626(15) 0.39854(16) 0.89407(11) 0.0247(8) Uani 1 1 d . . . . .
H20A H 0.4244 0.3850 0.9234 0.030 Uiso 1 1 calc R . . . .
C3A C 0.58032(14) 0.64949(16) 0.75853(11) 0.0224(7) Uani 1 1 d . . . . .
C4 C 0.57826(14) 0.42373(16) 0.74438(11) 0.0230(7) Uani 1 1 d . . . . .
C16 C 0.36374(15) 0.68761(16) 0.62725(11) 0.0247(7) Uani 1 1 d . . . . .
C18A C 0.57551(14) 0.53713(15) 0.84803(11) 0.0205(7) Uani 1 1 d . . . . .
C22A C 0.35535(14) 0.39933(16) 0.82893(11) 0.0230(7) Uani 1 1 d . . . . .
H22A H 0.3212 0.3877 0.8149 0.028 Uiso 1 1 calc R . . . .
C3 C 0.40816(14) 0.61724(16) 0.81683(11) 0.0232(7) Uani 1 1 d . . . . .
C18 C 0.39793(14) 0.64348(15) 0.69837(11) 0.0216(7) Uani 1 1 d . . . . .
C15 C 0.41665(14) 0.67295(16) 0.60722(11) 0.0251(8) Uani 1 1 d . . . . .
H15 H 0.4241 0.6849 0.5775 0.030 Uiso 1 1 calc R . . . .
C24 C 0.52757(14) 0.57455(15) 0.65796(11) 0.0205(7) Uani 1 1 d . . . . .
C23A C 0.39643(14) 0.43185(16) 0.80423(11) 0.0216(7) Uani 1 1 d . . . . .
C4A C 0.39806(14) 0.46737(16) 0.68675(11) 0.0227(7) Uani 1 1 d . . . . .
C23 C 0.57616(14) 0.53648(15) 0.65533(11) 0.0204(7) Uani 1 1 d . . . . .
C21 C 0.60232(14) 0.58611(17) 0.58374(11) 0.0249(8) Uani 1 1 d . . . . .
C14 C 0.45803(14) 0.64035(16) 0.63214(11) 0.0232(7) Uani 1 1 d . . . . .
C15A C 0.54642(14) 0.45662(16) 0.91980(11) 0.0236(7) Uani 1 1 d . . . . .
H15A H 0.5357 0.4310 0.9440 0.028 Uiso 1 1 calc R . . . .
C19 C 0.51292(14) 0.61243(16) 0.62052(11) 0.0217(7) Uani 1 1 d . . . . .
C22 C 0.61403(14) 0.54380(17) 0.61943(11) 0.0247(8) Uani 1 1 d . . . . .
H22 H 0.6478 0.5203 0.6189 0.030 Uiso 1 1 calc R . . . .
C20 C 0.54994(14) 0.61831(17) 0.58366(11) 0.0254(8) Uani 1 1 d . . . . .
H20 H 0.5398 0.6435 0.5591 0.031 Uiso 1 1 calc R . . . .
C21A C 0.36394(15) 0.38362(16) 0.87443(11) 0.0245(7) Uani 1 1 d . . . . .
C16A C 0.59800(14) 0.49080(16) 0.92149(11) 0.0238(7) Uani 1 1 d . . . . .
F101 F 0.24008(12) 0.47379(17) 0.77842(17) 0.1173(17) Uani 1 1 d . . . . .
C25A C 0.63720(15) 0.48320(18) 0.96302(11) 0.0278(8) Uani 1 1 d . . . . .
C14A C 0.51145(14) 0.46114(16) 0.88185(11) 0.0220(7) Uani 1 1 d . . . . .
C12A C 0.31318(15) 0.40109(18) 0.66028(11) 0.0300(8) Uani 1 1 d . . . . .
H11A H 0.2745 0.4018 0.6726 0.036 Uiso 1 1 calc R . . . .
H11B H 0.3230 0.3577 0.6532 0.036 Uiso 1 1 calc R . . . .
C10 C 0.66112(16) 0.33021(18) 0.76678(13) 0.0337(9) Uani 1 1 d . . . . .
H9A H 0.6800 0.3604 0.7865 0.040 Uiso 1 1 calc R . . . .
H9B H 0.6821 0.2907 0.7683 0.040 Uiso 1 1 calc R . . . .
C5 C 0.42657(17) 0.60114(18) 0.86377(11) 0.0304(8) Uani 1 1 d . . . . .
H6A H 0.4180 0.5570 0.8694 0.036 Uiso 1 1 calc R . . . .
H6B H 0.4679 0.6064 0.8660 0.036 Uiso 1 1 calc R . . . .
C6A C 0.40979(16) 0.49000(18) 0.63983(11) 0.0292(8) Uani 1 1 d . . . . .
H5AA H 0.4508 0.4879 0.6341 0.035 Uiso 1 1 calc R . . . .
H5AB H 0.3981 0.5338 0.6373 0.035 Uiso 1 1 calc R . . . .
C25 C 0.31332(15) 0.71405(18) 0.59945(12) 0.0293(8) Uani 1 1 d . . . . .
C8A C 0.37819(17) 0.4510(2) 0.60415(12) 0.0364(9) Uani 1 1 d . . . . .
H7AA H 0.3796 0.4728 0.5752 0.044 Uiso 1 1 calc R . . . .
H7AB H 0.3970 0.4105 0.6006 0.044 Uiso 1 1 calc R . . . .
C10A C 0.31582(16) 0.4408(2) 0.61788(12) 0.0356(9) Uani 1 1 d . . . . .
H9AA H 0.2975 0.4813 0.6233 0.043 Uiso 1 1 calc R . . . .
H9AB H 0.2953 0.4198 0.5936 0.043 Uiso 1 1 calc R . . . .
C29 C 0.64814(15) 0.59444(19) 0.54654(11) 0.0301(8) Uani 1 1 d . . . . .
C12 C 0.66142(16) 0.35471(18) 0.71863(13) 0.0322(9) Uani 1 1 d . . . . .
H11C H 0.6998 0.3684 0.7105 0.039 Uiso 1 1 calc R . . . .
H11D H 0.6500 0.3214 0.6980 0.039 Uiso 1 1 calc R . . . .
C11A C 0.66252(16) 0.71868(17) 0.78529(13) 0.0309(8) Uani 1 1 d . . . . .
H12A H 0.7006 0.7058 0.7949 0.037 Uiso 1 1 calc R . . . .
H12B H 0.6495 0.7523 0.8052 0.037 Uiso 1 1 calc R . . . .
C5A C 0.57063(16) 0.68973(17) 0.71739(12) 0.0310(8) Uani 1 1 d . . . . .
H6AA H 0.5299 0.6985 0.7145 0.037 Uiso 1 1 calc R . . . .
H6AB H 0.5827 0.6666 0.6907 0.037 Uiso 1 1 calc R . . . .
C6 C 0.56767(17) 0.38302(17) 0.78507(12) 0.0306(8) Uani 1 1 d . . . . .
H5A H 0.5268 0.3749 0.7877 0.037 Uiso 1 1 calc R . . . .
H5B H 0.5798 0.4056 0.8120 0.037 Uiso 1 1 calc R . . . .
C29A C 0.31415(15) 0.35406(18) 0.90111(12) 0.0308(8) Uani 1 1 d . . . . .
C9A C 0.66434(16) 0.74191(18) 0.73701(13) 0.0336(9) Uani 1 1 d . . . . .
H10A H 0.6839 0.7112 0.7181 0.040 Uiso 1 1 calc R . . . .
H10B H 0.6856 0.7813 0.7355 0.040 Uiso 1 1 calc R . . . .
C27A C 0.60275(17) 0.4996(2) 1.00605(12) 0.0352(9) Uani 1 1 d . . . . .
H27A H 0.5880 0.5418 1.0036 0.053 Uiso 1 1 calc GR . . . .
H27B H 0.6274 0.4966 1.0321 0.053 Uiso 1 1 calc GR . . . .
H27C H 0.5714 0.4705 1.0093 0.053 Uiso 1 1 calc GR . . . .
C7A C 0.60348(16) 0.75206(17) 0.71966(13) 0.0325(9) Uani 1 1 d . . . . .
H8AA H 0.6049 0.7709 0.6897 0.039 Uiso 1 1 calc R . . . .
H8AB H 0.5834 0.7811 0.7396 0.039 Uiso 1 1 calc R . . . .
C8 C 0.59960(16) 0.31996(18) 0.78265(13) 0.0336(9) Uani 1 1 d . . . . .
H7A H 0.5998 0.3002 0.8123 0.040 Uiso 1 1 calc R . . . .
H7B H 0.5800 0.2919 0.7618 0.040 Uiso 1 1 calc R . . . .
C28A C 0.68966(15) 0.52686(19) 0.96051(12) 0.0335(9) Uani 1 1 d . . . . .
H28A H 0.7121 0.5164 0.9343 0.050 Uiso 1 1 calc GR . . . .
H28B H 0.7126 0.5216 0.9873 0.050 Uiso 1 1 calc GR . . . .
H28C H 0.6771 0.5700 0.9584 0.050 Uiso 1 1 calc GR . . . .
C11 C 0.32701(17) 0.68675(19) 0.84538(12) 0.0354(9) Uani 1 1 d . . . . .
H12C H 0.3320 0.7323 0.8454 0.042 Uiso 1 1 calc R . . . .
H12D H 0.2871 0.6777 0.8386 0.042 Uiso 1 1 calc R . . . .
C30 C 0.62909(18) 0.6420(2) 0.51058(13) 0.0388(10) Uani 1 1 d . . . . .
H30A H 0.5944 0.6274 0.4965 0.058 Uiso 1 1 calc GR . . . .
H30B H 0.6586 0.6462 0.4881 0.058 Uiso 1 1 calc GR . . . .
H30C H 0.6223 0.6822 0.5246 0.058 Uiso 1 1 calc GR . . . .
C32A C 0.33325(18) 0.3310(2) 0.94773(13) 0.0441(11) Uani 1 1 d . . . . .
H32A H 0.3634 0.3004 0.9443 0.066 Uiso 1 1 calc GR . . . .
H32B H 0.3013 0.3119 0.9631 0.066 Uiso 1 1 calc GR . . . .
H32C H 0.3471 0.3661 0.9652 0.066 Uiso 1 1 calc GR . . . .
C26A C 0.65732(19) 0.4150(2) 0.96578(15) 0.0443(11) Uani 1 1 d . . . . .
H26A H 0.6246 0.3876 0.9683 0.066 Uiso 1 1 calc GR . . . .
H26B H 0.6815 0.4097 0.9919 0.066 Uiso 1 1 calc GR . . . .
H26C H 0.6785 0.4045 0.9389 0.066 Uiso 1 1 calc GR . . . .
F104 F 0.24472(19) 0.5111(2) 0.71022(14) 0.1307(17) Uani 1 1 d . . . . .
C32 C 0.65956(18) 0.5315(2) 0.52311(13) 0.0413(10) Uani 1 1 d . . . . .
H32D H 0.6745 0.5018 0.5447 0.062 Uiso 1 1 calc GR . . . .
H32E H 0.6870 0.5375 0.4992 0.062 Uiso 1 1 calc GR . . . .
H32F H 0.6244 0.5155 0.5106 0.062 Uiso 1 1 calc GR . . . .
C26 C 0.33066(19) 0.7316(2) 0.55151(13) 0.0464(11) Uani 1 1 d . . . . .
H26D H 0.3616 0.7615 0.5525 0.070 Uiso 1 1 calc GR . . . .
H26E H 0.2984 0.7500 0.5361 0.070 Uiso 1 1 calc GR . . . .
H26F H 0.3429 0.6944 0.5356 0.070 Uiso 1 1 calc GR . . . .
C27 C 0.28876(18) 0.77325(19) 0.62211(13) 0.0399(10) Uani 1 1 d . . . . .
H27D H 0.2760 0.7630 0.6522 0.060 Uiso 1 1 calc GR . . . .
H27E H 0.2569 0.7887 0.6047 0.060 Uiso 1 1 calc GR . . . .
H27F H 0.3180 0.8052 0.6237 0.060 Uiso 1 1 calc GR . . . .
C201 C 0.48218(18) 0.5633(2) 0.44993(16) 0.0509(12) Uani 1 1 d . . . . .
H20B H 0.4657 0.5260 0.4366 0.076 Uiso 1 1 calc GR . . . .
H20C H 0.5080 0.5513 0.4738 0.076 Uiso 1 1 calc GR . . . .
H20D H 0.5028 0.5865 0.4272 0.076 Uiso 1 1 calc GR . . . .
C31 C 0.70338(17) 0.6189(3) 0.56844(15) 0.0530(13) Uani 1 1 d . . . . .
H31A H 0.6959 0.6585 0.5831 0.079 Uiso 1 1 calc GR . . . .
H31B H 0.7322 0.6247 0.5455 0.079 Uiso 1 1 calc GR . . . .
H31C H 0.7167 0.5888 0.5904 0.079 Uiso 1 1 calc GR . . . .
F102 F 0.23743(19) 0.5732(3) 0.80468(14) 0.153(2) Uani 1 1 d . . . . .
C28 C 0.26600(18) 0.6635(2) 0.59786(16) 0.0500(12) Uani 1 1 d . . . . .
H28D H 0.2804 0.6264 0.5829 0.075 Uiso 1 1 calc GR . . . .
H28E H 0.2335 0.6796 0.5815 0.075 Uiso 1 1 calc GR . . . .
H28F H 0.2546 0.6529 0.6282 0.075 Uiso 1 1 calc GR . . . .
C200 C 0.4360(2) 0.6032(2) 0.46864(16) 0.0548(13) Uani 1 1 d . . . . .
C31A C 0.26871(18) 0.4063(2) 0.90778(16) 0.0515(12) Uani 1 1 d . . . . .
H31D H 0.2856 0.4412 0.9236 0.077 Uiso 1 1 calc GR . . . .
H31E H 0.2372 0.3898 0.9251 0.077 Uiso 1 1 calc GR . . . .
H31F H 0.2550 0.4202 0.8788 0.077 Uiso 1 1 calc GR . . . .
C202 C 0.39211(19) 0.6292(3) 0.43712(16) 0.0563(13) Uani 1 1 d . . . . .
H20E H 0.4052 0.6689 0.4253 0.084 Uiso 1 1 calc GR . . . .
H20F H 0.3566 0.6353 0.4531 0.084 Uiso 1 1 calc GR . . . .
H20G H 0.3861 0.6000 0.4126 0.084 Uiso 1 1 calc GR . . . .
O200 O 0.4337(2) 0.6139(3) 0.50819(14) 0.128(2) Uani 1 1 d . . . . .
C100 C 0.4757(2) 0.1774(2) 0.52181(16) 0.0541(12) Uani 1 1 d . . . . .
C30A C 0.2873(2) 0.2990(2) 0.87569(14) 0.0488(12) Uani 1 1 d . . . . .
H30D H 0.2743 0.3130 0.8465 0.073 Uiso 1 1 calc GR . . . .
H30E H 0.2552 0.2830 0.8926 0.073 Uiso 1 1 calc GR . . . .
H30F H 0.3153 0.2661 0.8719 0.073 Uiso 1 1 calc GR . . . .
O100 O 0.4957(3) 0.1274(2) 0.5124(2) 0.134(2) Uani 1 1 d . . . . .
C9 C 0.3417(2) 0.6614(3) 0.89014(14) 0.0744(19) Uani 1 1 d D . . . .
H10C H 0.3327 0.6939 0.9122 0.089 Uiso 1 1 calc R . . . .
H10D H 0.3159 0.6263 0.8960 0.089 Uiso 1 1 calc R . . . .
C101 C 0.4260(2) 0.1834(3) 0.55313(17) 0.0687(16) Uani 1 1 d . . . . .
H10E H 0.4101 0.1423 0.5589 0.103 Uiso 1 1 calc GR . . . .
H10F H 0.3973 0.2099 0.5396 0.103 Uiso 1 1 calc GR . . . .
H10G H 0.4386 0.2018 0.5812 0.103 Uiso 1 1 calc GR . . . .
C7 C 0.3988(2) 0.6399(3) 0.89932(17) 0.0779(17) Uani 1 1 d D U . . .
H8A H 0.3979 0.6154 0.9271 0.093 Uiso 1 1 calc R . . . .
H8B H 0.4227 0.6766 0.9048 0.093 Uiso 1 1 calc R . . . .
C102 C 0.4988(3) 0.2350(3) 0.5018(2) 0.092(2) Uani 1 1 d . . . . .
H10H H 0.5376 0.2412 0.5120 0.138 Uiso 1 1 calc GR . . . .
H10I H 0.4757 0.2704 0.5108 0.138 Uiso 1 1 calc GR . . . .
H10J H 0.4985 0.2314 0.4694 0.138 Uiso 1 1 calc GR . . . .

loop_
_atom_site_aniso_label
_atom_site_aniso_U_11
_atom_site_aniso_U_22
_atom_site_aniso_U_33
_atom_site_aniso_U_23
_atom_site_aniso_U_13
_atom_site_aniso_U_12
Mn1 0.0166(2) 0.0184(2) 0.0187(2) 0.0002(2) 0.0003(2) 0.0006(2)
P200 0.0302(5) 0.0434(7) 0.0401(6) 0.0007(5) 0.0002(5) -0.0014(5)
P100 0.0194(5) 0.0350(6) 0.0740(8) 0.0049(6) 0.0044(5) 0.0023(5)
N10A 0.0162(13) 0.0188(14) 0.0203(13) -0.0008(11) -0.0016(11) -0.0001(11)
N2A 0.0175(14) 0.0196(14) 0.0234(14) 0.0008(11) -0.0033(11) -0.0003(11)
F205 0.0671(18) 0.0438(15) 0.0724(18) -0.0109(14) -0.0023(15) -0.0113(14)
N10 0.0161(13) 0.0221(15) 0.0207(14) -0.0006(11) 0.0011(11) 0.0019(12)
N2 0.0197(14) 0.0216(15) 0.0220(14) -0.0031(12) 0.0005(11) 0.0028(12)
N1A 0.0200(14) 0.0213(15) 0.0236(14) -0.0014(12) -0.0001(11) -0.0039(12)
N1 0.0182(14) 0.0183(14) 0.0266(15) 0.0007(12) 0.0029(12) 0.0036(11)
N6A 0.0207(15) 0.0289(17) 0.0214(14) -0.0005(12) -0.0062(11) -0.0023(12)
F202 0.0712(19) 0.0479(17) 0.088(2) 0.0192(15) 0.0076(16) -0.0077(14)
N5A 0.0240(15) 0.0203(15) 0.0289(15) -0.0008(13) 0.0015(12) -0.0051(12)
F105 0.0208(12) 0.0712(19) 0.111(2) 0.0471(18) 0.0010(13) 0.0000(12)
N5 0.0272(16) 0.0232(16) 0.0230(15) 0.0012(12) 0.0054(12) 0.0026(13)
F203 0.116(3) 0.078(2) 0.0417(15) -0.0071(14) -0.0015(16) -0.055(2)
N4 0.0203(15) 0.0233(16) 0.0276(15) -0.0024(12) -0.0007(12) 0.0043(12)
N6 0.0236(15) 0.0219(15) 0.0281(15) -0.0015(13) -0.0003(12) 0.0045(12)
N3 0.0241(15) 0.0221(16) 0.0282(15) 0.0014(13) 0.0070(12) 0.0047(12)
F201 0.0337(15) 0.081(2) 0.111(3) 0.0019(19) 0.0042(15) 0.0093(14)
N3A 0.0256(16) 0.0253(16) 0.0260(15) -0.0001(13) -0.0004(12) -0.0060(13)
N4A 0.0202(15) 0.0267(16) 0.0264(15) 0.0007(13) -0.0036(12) -0.0038(12)
F204 0.0320(15) 0.077(2) 0.139(3) 0.012(2) -0.0096(17) 0.0043(15)
F100 0.0224(13) 0.0350(15) 0.190(4) 0.0113(19) -0.0016(17) 0.0007(11)
C2A 0.0180(16) 0.0176(17) 0.0230(16) 0.0006(13) 0.0012(13) 0.0020(13)
F103 0.0297(14) 0.0593(19) 0.200(4) 0.052(2) -0.0030(19) -0.0009(14)
C1 0.0220(17) 0.0177(17) 0.0227(17) 0.0017(14) -0.0002(13) -0.0003(14)
C2 0.0196(17) 0.0222(18) 0.0211(16) -0.0019(14) -0.0027(13) -0.0013(14)
F200 0.082(2) 0.139(3) 0.0423(16) -0.0019(18) 0.0059(15) -0.028(2)
C24A 0.0195(16) 0.0169(17) 0.0241(17) 0.0004(14) -0.0005(13) 0.0004(14)
C13 0.0211(17) 0.0173(17) 0.0236(17) 0.0019(14) 0.0000(13) 0.0003(14)
C1A 0.0201(17) 0.0233(18) 0.0221(17) -0.0027(14) 0.0023(13) 0.0026(14)
C17 0.0220(17) 0.0214(18) 0.0261(18) -0.0016(14) -0.0003(14) 0.0008(14)
C19A 0.0226(17) 0.0208(18) 0.0217(17) -0.0002(14) -0.0007(14) 0.0003(14)
C13A 0.0191(16) 0.0213(18) 0.0205(16) -0.0011(14) -0.0012(13) 0.0019(14)
C17A 0.0214(17) 0.0225(18) 0.0241(17) -0.0045(14) -0.0016(14) -0.0002(14)
C20A 0.0301(19) 0.0232(18) 0.0209(17) 0.0021(14) -0.0023(14) -0.0016(15)
C3A 0.0233(18) 0.0182(17) 0.0256(18) -0.0035(14) 0.0006(14) -0.0016(14)
C4 0.0230(17) 0.0192(17) 0.0268(18) -0.0031(14) 0.0002(14) 0.0009(14)
C16 0.0254(18) 0.0218(18) 0.0270(18) 0.0007(15) -0.0024(14) 0.0004(15)
C18A 0.0208(17) 0.0190(17) 0.0217(16) -0.0012(14) 0.0015(13) -0.0003(14)
C22A 0.0210(17) 0.0220(18) 0.0260(18) -0.0010(14) -0.0003(14) -0.0026(14)
C3 0.0229(17) 0.0209(18) 0.0259(17) 0.0008(14) 0.0043(14) 0.0031(15)
C18 0.0221(17) 0.0187(17) 0.0239(17) 0.0011(14) 0.0014(14) 0.0008(14)
C15 0.0275(18) 0.0251(19) 0.0227(17) 0.0034(15) -0.0009(14) 0.0014(15)
C24 0.0205(17) 0.0211(18) 0.0201(16) -0.0020(14) 0.0020(13) -0.0011(14)
C23A 0.0232(17) 0.0205(18) 0.0210(16) 0.0021(14) -0.0009(13) 0.0036(14)
C4A 0.0196(17) 0.0258(19) 0.0227(17) -0.0004(14) -0.0011(13) 0.0001(15)
C23 0.0201(17) 0.0206(18) 0.0204(16) 0.0000(14) -0.0011(13) 0.0006(14)
C21 0.0235(18) 0.029(2) 0.0221(17) -0.0027(15) 0.0030(14) -0.0032(15)
C14 0.0235(18) 0.0224(18) 0.0236(17) 0.0009(14) 0.0010(14) -0.0020(14)
C15A 0.0268(18) 0.0240(19) 0.0200(16) 0.0015(14) -0.0009(14) 0.0010(15)
C19 0.0204(17) 0.0234(18) 0.0213(16) -0.0016(14) 0.0011(13) 0.0013(14)
C22 0.0185(17) 0.030(2) 0.0261(18) -0.0045(15) 0.0019(14) 0.0013(15)
C20 0.0266(18) 0.0268(19) 0.0230(17) 0.0025(15) 0.0009(14) 0.0008(15)
C21A 0.0253(18) 0.0213(18) 0.0268(18) -0.0014(14) 0.0034(14) -0.0032(15)
C16A 0.0219(17) 0.0260(19) 0.0237(17) -0.0028(15) -0.0042(14) 0.0020(15)
F101 0.0242(15) 0.091(3) 0.237(5) 0.092(3) 0.007(2) 0.0036(15)
C25A 0.0259(19) 0.033(2) 0.0243(18) 0.0010(15) -0.0056(15) -0.0006(16)
C14A 0.0225(17) 0.0213(18) 0.0221(16) 0.0001(14) -0.0020(14) -0.0001(14)
C12A 0.0248(19) 0.038(2) 0.0276(19) -0.0035(16) -0.0083(15) -0.0089(16)
C10 0.032(2) 0.027(2) 0.042(2) 0.0022(17) -0.0052(17) 0.0070(17)
C5 0.038(2) 0.030(2) 0.0232(18) -0.0003(15) 0.0020(16) 0.0048(17)
C6A 0.033(2) 0.033(2) 0.0218(17) 0.0005(16) -0.0027(15) -0.0076(17)
C25 0.0276(19) 0.032(2) 0.0283(19) 0.0016(16) -0.0050(15) 0.0061(16)
C8A 0.038(2) 0.047(2) 0.0239(19) -0.0019(17) -0.0038(16) -0.0084(19)
C10A 0.035(2) 0.045(2) 0.0269(19) 0.0007(17) -0.0109(16) -0.0041(18)
C29 0.0270(19) 0.041(2) 0.0222(18) 0.0009(16) 0.0071(15) -0.0007(17)
C12 0.029(2) 0.026(2) 0.041(2) -0.0019(17) 0.0026(17) 0.0111(16)
C11A 0.030(2) 0.025(2) 0.038(2) 0.0000(16) -0.0026(16) -0.0112(16)
C5A 0.034(2) 0.027(2) 0.032(2) 0.0047(16) -0.0009(16) -0.0079(17)
C6 0.038(2) 0.024(2) 0.0294(19) 0.0052(16) 0.0029(16) 0.0066(17)
C29A 0.0272(19) 0.036(2) 0.0294(19) 0.0002(17) 0.0046(15) -0.0105(17)
C9A 0.033(2) 0.026(2) 0.042(2) 0.0054(17) 0.0011(17) -0.0085(17)
C27A 0.035(2) 0.048(2) 0.0234(19) -0.0015(17) -0.0058(16) -0.0063(19)
C7A 0.038(2) 0.023(2) 0.036(2) 0.0051(16) 0.0007(17) -0.0045(17)
C8 0.037(2) 0.026(2) 0.038(2) 0.0025(17) -0.0016(17) 0.0051(17)
C28A 0.0234(19) 0.048(2) 0.0289(19) -0.0019(18) -0.0053(15) -0.0028(17)
C11 0.038(2) 0.031(2) 0.037(2) 0.0013(17) 0.0173(17) 0.0108(18)
C30 0.043(2) 0.041(2) 0.032(2) 0.0049(18) 0.0172(18) 0.0007(19)
C32A 0.046(2) 0.053(3) 0.033(2) 0.008(2) 0.0012(19) -0.022(2)
C26A 0.045(2) 0.041(3) 0.047(2) 0.001(2) -0.020(2) 0.009(2)
F104 0.117(3) 0.167(4) 0.108(3) -0.062(3) 0.004(3) 0.032(3)
C32 0.041(2) 0.051(3) 0.032(2) -0.0002(19) 0.0112(18) 0.011(2)
C26 0.045(3) 0.062(3) 0.033(2) 0.006(2) -0.0055(19) 0.022(2)
C27 0.040(2) 0.042(2) 0.037(2) 0.0037(19) -0.0036(18) 0.018(2)
C201 0.039(2) 0.054(3) 0.060(3) -0.002(2) 0.006(2) -0.006(2)
C31 0.031(2) 0.086(4) 0.042(2) -0.005(2) 0.0077(19) -0.017(2)
F102 0.110(3) 0.252(6) 0.096(3) -0.073(4) -0.031(3) 0.080(4)
C28 0.038(2) 0.051(3) 0.061(3) 0.001(2) -0.022(2) -0.004(2)
C200 0.047(3) 0.068(3) 0.049(3) -0.024(2) 0.000(2) -0.007(2)
C31A 0.034(2) 0.062(3) 0.058(3) 0.005(2) 0.014(2) -0.002(2)
C202 0.039(3) 0.073(4) 0.057(3) -0.012(3) 0.005(2) -0.006(2)
O200 0.126(4) 0.195(6) 0.064(3) -0.069(3) -0.028(3) 0.071(4)
C100 0.069(3) 0.041(3) 0.053(3) -0.008(2) -0.012(2) 0.002(2)
C30A 0.054(3) 0.057(3) 0.036(2) 0.000(2) 0.004(2) -0.032(2)
O100 0.161(5) 0.067(3) 0.173(6) -0.028(3) 0.039(4) 0.019(3)
C9 0.052(3) 0.144(6) 0.028(2) -0.011(3) 0.006(2) 0.041(3)
C101 0.078(4) 0.075(4) 0.053(3) -0.011(3) 0.002(3) -0.031(3)
C7 0.101(4) 0.091(3) 0.042(2) -0.001(2) 0.009(2) 0.053(3)
C102 0.086(5) 0.097(5) 0.094(5) 0.030(4) 0.033(4) 0.004(4)

loop_
_atom_type_symbol
_atom_type_description
_atom_type_scat_dispersion_real
_atom_type_scat_dispersion_imag
_atom_type_scat_source
C C 0.0033 0.0016 'International Tables Vol C Tables 4.2.6.8 and 6.1.1.4'
H H 0.0000 0.0000 'International Tables Vol C Tables 4.2.6.8 and 6.1.1.4'
F F 0.0171 0.0103 'International Tables Vol C Tables 4.2.6.8 and 6.1.1.4'
Mn Mn 0.3368 0.7283 'International Tables Vol C Tables 4.2.6.8 and 6.1.1.4'
N N 0.0061 0.0033 'International Tables Vol C Tables 4.2.6.8 and 6.1.1.4'
O O 0.0106 0.0060 'International Tables Vol C Tables 4.2.6.8 and 6.1.1.4'
P P 0.1023 0.0942 'International Tables Vol C Tables 4.2.6.8 and 6.1.1.4'

loop_
_geom_angle_atom_site_label_1
_geom_angle_atom_site_label_2
_geom_angle_atom_site_label_3
_geom_angle
_geom_angle_site_symmetry_1
_geom_angle_site_symmetry_3
_geom_angle_publ_flag
N10A Mn1 N10 178.90(11) . . ?
N10A Mn1 C2A 88.92(12) . . ?
N10A Mn1 C1 90.78(12) . . ?
N10A Mn1 C2 91.73(12) . . ?
N10A Mn1 C1A 89.03(12) . . ?
N10 Mn1 C2A 90.20(12) . . ?
N10 Mn1 C1 88.55(12) . . ?
N10 Mn1 C2 88.97(12) . . ?
N10 Mn1 C1A 91.84(12) . . ?
C1 Mn1 C2A 89.27(13) . . ?
C2 Mn1 C2A 93.33(12) . . ?
C2 Mn1 C1 176.42(13) . . ?
C2 Mn1 C1A 87.22(13) . . ?
C1A Mn1 C2A 177.90(13) . . ?
C1A Mn1 C1 90.28(13) . . ?
F202 P200 F205 179.53(18) . . ?
F202 P200 F201 91.21(17) . . ?
F203 P200 F205 89.48(16) . . ?
F203 P200 F202 90.06(17) . . ?
F203 P200 F201 90.09(19) . . ?
F203 P200 F204 90.9(2) . . ?
F203 P200 F200 178.69(19) . . ?
F201 P200 F205 88.89(16) . . ?
F204 P200 F205 90.78(17) . . ?
F204 P200 F202 89.12(17) . . ?
F204 P200 F201 179.0(2) . . ?
F200 P200 F205 89.33(18) . . ?
F200 P200 F202 91.14(19) . . ?
F200 P200 F201 89.36(18) . . ?
F200 P200 F204 89.66(19) . . ?
F105 P100 F100 179.7(2) . . ?
F103 P100 F105 89.21(15) . . ?
F103 P100 F100 91.02(15) . . ?
F101 P100 F105 91.11(15) . . ?
F101 P100 F100 88.67(15) . . ?
F101 P100 F103 178.4(3) . . ?
F104 P100 F105 90.7(2) . . ?
F104 P100 F100 89.5(2) . . ?
F104 P100 F103 90.0(3) . . ?
F104 P100 F101 88.4(3) . . ?
F104 P100 F102 178.9(3) . . ?
F102 P100 F105 90.1(2) . . ?
F102 P100 F100 89.7(2) . . ?
F102 P100 F103 89.3(3) . . ?
F102 P100 F101 92.3(3) . . ?
C24A N10A Mn1 127.5(2) . . ?
C24A N10A C13A 104.6(3) . . ?
C13A N10A Mn1 127.8(2) . . ?
N4A N2A C2A 115.4(3) . . ?
N4A N2A C23A 117.1(3) . . ?
C2A N2A C23A 127.5(3) . . ?
C13 N10 Mn1 127.0(2) . . ?
C24 N10 Mn1 128.3(2) . . ?
C24 N10 C13 104.6(3) . . ?
N4 N2 C2 115.0(3) . . ?
N4 N2 C23 117.2(3) . . ?
C2 N2 C23 127.7(3) . . ?
N3A N1A C1A 114.7(3) . . ?
N3A N1A C18A 117.3(3) . . ?
C1A N1A C18A 127.9(3) . . ?
N3 N1 C1 114.9(3) . . ?
N3 N1 C18 118.0(3) . . ?
C1 N1 C18 126.9(3) . . ?
N4A N6A C4A 113.6(3) . . ?
N4A N6A C12A 118.2(3) . . ?
C4A N6A C12A 128.2(3) . . ?
N3A N5A C3A 114.1(3) . . ?
N3A N5A C11A 118.3(3) . . ?
C3A N5A C11A 127.6(3) . . ?
N3 N5 C3 113.6(3) . . ?
N3 N5 C11 118.9(3) . . ?
C3 N5 C11 127.5(3) . . ?
N6 N4 N2 102.8(3) . . ?
N4 N6 C4 113.7(3) . . ?
N4 N6 C12 118.6(3) . . ?
C4 N6 C12 127.8(3) . . ?
N5 N3 N1 102.6(3) . . ?
N5A N3A N1A 102.6(3) . . ?
N6A N4A N2A 102.5(3) . . ?
N2A C2A Mn1 124.6(2) . . ?
N2A C2A C4A 102.0(3) . . ?
C4A C2A Mn1 133.3(2) . . ?
N1 C1 Mn1 124.6(2) . . ?
N1 C1 C3 102.6(3) . . ?
C3 C1 Mn1 132.6(2) . . ?
N2 C2 Mn1 125.0(2) . . ?
N2 C2 C4 102.4(3) . . ?
C4 C2 Mn1 132.5(2) . . ?
N10A C24A C19A 112.4(3) . . ?
N10A C24A C23A 129.4(3) . . ?
C23A C24A C19A 118.2(3) . . ?
N10 C13 C14 112.1(3) . . ?
C18 C13 N10 128.9(3) . . ?
C18 C13 C14 118.9(3) . . ?
N1A C1A Mn1 125.1(2) . . ?
N1A C1A C3A 102.4(3) . . ?
C3A C1A Mn1 132.4(2) . . ?
C16 C17 H17 119.1 . . ?
C18 C17 H17 119.1 . . ?
C18 C17 C16 121.8(3) . . ?
C24A C19A C14A 105.2(3) . . ?
C20A C19A C24A 120.6(3) . . ?
C20A C19A C14A 134.0(3) . . ?
N10A C13A C18A 129.6(3) . . ?
N10A C13A C14A 111.9(3) . . ?
C18A C13A C14A 118.5(3) . . ?
C18A C17A H17A 119.0 . . ?
C18A C17A C16A 122.0(3) . . ?
C16A C17A H17A 119.0 . . ?
C19A C20A H20A 119.8 . . ?
C21A C20A C19A 120.5(3) . . ?
C21A C20A H20A 119.8 . . ?
N5A C3A C1A 106.2(3) . . ?
N5A C3A C5A 119.6(3) . . ?
C1A C3A C5A 134.2(3) . . ?
N6 C4 C2 106.2(3) . . ?
N6 C4 C6 119.2(3) . . ?
C2 C4 C6 134.6(3) . . ?
C17 C16 C15 118.3(3) . . ?
C17 C16 C25 119.7(3) . . ?
C15 C16 C25 121.8(3) . . ?
C13A C18A N1A 118.6(3) . . ?
C17A C18A N1A 121.4(3) . . ?
C17A C18A C13A 119.8(3) . . ?
C23A C22A H22A 119.2 . . ?
C23A C22A C21A 121.7(3) . . ?
C21A C22A H22A 119.2 . . ?
N5 C3 C1 106.2(3) . . ?
N5 C3 C5 119.5(3) . . ?
C1 C3 C5 134.3(3) . . ?
C13 C18 N1 118.7(3) . . ?
C17 C18 N1 121.6(3) . . ?
C17 C18 C13 119.6(3) . . ?
C16 C15 H15 120.2 . . ?
C14 C15 C16 119.6(3) . . ?
C14 C15 H15 120.2 . . ?
N10 C24 C23 128.6(3) . . ?
N10 C24 C19 112.5(3) . . ?
C23 C24 C19 118.9(3) . . ?
C24A C23A N2A 119.1(3) . . ?
C22A C23A N2A 120.8(3) . . ?
C22A C23A C24A 120.0(3) . . ?
N6A C4A C2A 106.4(3) . . ?
N6A C4A C6A 119.0(3) . . ?
C2A C4A C6A 134.6(3) . . ?
C24 C23 N2 119.2(3) . . ?
C22 C23 N2 121.1(3) . . ?
C22 C23 C24 119.7(3) . . ?
C22 C21 C29 118.1(3) . . ?
C20 C21 C22 118.7(3) . . ?
C20 C21 C29 123.2(3) . . ?
C13 C14 C19 105.5(3) . . ?
C15 C14 C13 120.8(3) . . ?
C15 C14 C19 133.3(3) . . ?
C16A C15A H15A 120.2 . . ?
C14A C15A H15A 120.2 . . ?
C14A C15A C16A 119.7(3) . . ?
C24 C19 C14 105.1(3) . . ?
C20 C19 C24 120.9(3) . . ?
C20 C19 C14 133.9(3) . . ?
C23 C22 C21 121.3(3) . . ?
C23 C22 H22 119.4 . . ?
C21 C22 H22 119.4 . . ?
C21 C20 H20 120.2 . . ?
C19 C20 C21 119.7(3) . . ?
C19 C20 H20 120.2 . . ?
C20A C21A C22A 118.3(3) . . ?
C20A C21A C29A 122.9(3) . . ?
C22A C21A C29A 118.8(3) . . ?
C17A C16A C15A 118.3(3) . . ?
C17A C16A C25A 122.8(3) . . ?
C15A C16A C25A 118.9(3) . . ?
C16A C25A C27A 108.9(3) . . ?
C28A C25A C16A 111.8(3) . . ?
C28A C25A C27A 108.6(3) . . ?
C26A C25A C16A 109.0(3) . . ?
C26A C25A C27A 109.3(3) . . ?
C26A C25A C28A 109.3(3) . . ?
C13A C14A C19A 105.6(3) . . ?
C15A C14A C19A 133.0(3) . . ?
C15A C14A C13A 121.3(3) . . ?
N6A C12A H11A 109.9 . . ?
N6A C12A H11B 109.9 . . ?
N6A C12A C10A 109.1(3) . . ?
H11A C12A H11B 108.3 . . ?
C10A C12A H11A 109.9 . . ?
C10A C12A H11B 109.9 . . ?
H9A C10 H9B 108.2 . . ?
C12 C10 H9A 109.7 . . ?
C12 C10 H9B 109.7 . . ?
C12 C10 C8 110.0(3) . . ?
C8 C10 H9A 109.7 . . ?
C8 C10 H9B 109.7 . . ?
C3 C5 H6A 108.8 . . ?
C3 C5 H6B 108.8 . . ?
H6A C5 H6B 107.7 . . ?
C7 C5 C3 114.0(3) . . ?
C7 C5 H6A 108.8 . . ?
C7 C5 H6B 108.8 . . ?
C4A C6A H5AA 109.2 . . ?
C4A C6A H5AB 109.2 . . ?
C4A C6A C8A 112.3(3) . . ?
H5AA C6A H5AB 107.9 . . ?
C8A C6A H5AA 109.2 . . ?
C8A C6A H5AB 109.2 . . ?
C26 C25 C16 112.5(3) . . ?
C26 C25 C27 107.8(3) . . ?
C26 C25 C28 109.4(3) . . ?
C27 C25 C16 110.5(3) . . ?
C27 C25 C28 108.4(3) . . ?
C28 C25 C16 108.1(3) . . ?
C6A C8A H7AA 109.5 . . ?
C6A C8A H7AB 109.5 . . ?
H7AA C8A H7AB 108.1 . . ?
C10A C8A C6A 110.6(3) . . ?
C10A C8A H7AA 109.5 . . ?
C10A C8A H7AB 109.5 . . ?
C12A C10A C8A 109.8(3) . . ?
C12A C10A H9AA 109.7 . . ?
C12A C10A H9AB 109.7 . . ?
C8A C10A H9AA 109.7 . . ?
C8A C10A H9AB 109.7 . . ?
H9AA C10A H9AB 108.2 . . ?
C30 C29 C21 111.7(3) . . ?
C30 C29 C31 108.3(3) . . ?
C32 C29 C21 110.1(3) . . ?
C32 C29 C30 108.1(3) . . ?
C32 C29 C31 109.9(3) . . ?
C31 C29 C21 108.7(3) . . ?
N6 C12 C10 108.9(3) . . ?
N6 C12 H11C 109.9 . . ?
N6 C12 H11D 109.9 . . ?
C10 C12 H11C 109.9 . . ?
C10 C12 H11D 109.9 . . ?
H11C C12 H11D 108.3 . . ?
N5A C11A H12A 110.0 . . ?
N5A C11A H12B 110.0 . . ?
N5A C11A C9A 108.6(3) . . ?
H12A C11A H12B 108.4 . . ?
C9A C11A H12A 110.0 . . ?
C9A C11A H12B 110.0 . . ?
C3A C5A H6AA 109.1 . . ?
C3A C5A H6AB 109.1 . . ?
C3A C5A C7A 112.3(3) . . ?
H6AA C5A H6AB 107.9 . . ?
C7A C5A H6AA 109.1 . . ?
C7A C5A H6AB 109.1 . . ?
C4 C6 H5A 109.1 . . ?
C4 C6 H5B 109.1 . . ?
C4 C6 C8 112.6(3) . . ?
H5A C6 H5B 107.8 . . ?
C8 C6 H5A 109.1 . . ?
C8 C6 H5B 109.1 . . ?
C21A C29A C31A 107.0(3) . . ?
C32A C29A C21A 111.9(3) . . ?
C32A C29A C31A 108.3(3) . . ?
C30A C29A C21A 111.8(3) . . ?
C30A C29A C32A 108.6(3) . . ?
C30A C29A C31A 109.3(3) . . ?
C11A C9A H10A 109.7 . . ?
C11A C9A H10B 109.7 . . ?
C11A C9A C7A 109.7(3) . . ?
H10A C9A H10B 108.2 . . ?
C7A C9A H10A 109.7 . . ?
C7A C9A H10B 109.7 . . ?
C25A C27A H27A 109.5 . . ?
C25A C27A H27B 109.5 . . ?
C25A C27A H27C 109.5 . . ?
H27A C27A H27B 109.5 . . ?
H27A C27A H27C 109.5 . . ?
H27B C27A H27C 109.5 . . ?
C5A C7A H8AA 109.4 . . ?
C5A C7A H8AB 109.4 . . ?
C9A C7A C5A 111.0(3) . . ?
C9A C7A H8AA 109.4 . . ?
C9A C7A H8AB 109.4 . . ?
H8AA C7A H8AB 108.0 . . ?
C10 C8 C6 110.3(3) . . ?
C10 C8 H7A 109.6 . . ?
C10 C8 H7B 109.6 . . ?
C6 C8 H7A 109.6 . . ?
C6 C8 H7B 109.6 . . ?
H7A C8 H7B 108.1 . . ?
C25A C28A H28A 109.5 . . ?
C25A C28A H28B 109.5 . . ?
C25A C28A H28C 109.5 . . ?
H28A C28A H28B 109.5 . . ?
H28A C28A H28C 109.5 . . ?
H28B C28A H28C 109.5 . . ?
N5 C11 H12C 109.6 . . ?
N5 C11 H12D 109.6 . . ?
H12C C11 H12D 108.1 . . ?
C9 C11 N5 110.2(3) . . ?
C9 C11 H12C 109.6 . . ?
C9 C11 H12D 109.6 . . ?
C29 C30 H30A 109.5 . . ?
C29 C30 H30B 109.5 . . ?
C29 C30 H30C 109.5 . . ?
H30A C30 H30B 109.5 . . ?
H30A C30 H30C 109.5 . . ?
H30B C30 H30C 109.5 . . ?
C29A C32A H32A 109.5 . . ?
C29A C32A H32B 109.5 . . ?
C29A C32A H32C 109.5 . . ?
H32A C32A H32B 109.5 . . ?
H32A C32A H32C 109.5 . . ?
H32B C32A H32C 109.5 . . ?
C25A C26A H26A 109.5 . . ?
C25A C26A H26B 109.5 . . ?
C25A C26A H26C 109.5 . . ?
H26A C26A H26B 109.5 . . ?
H26A C26A H26C 109.5 . . ?
H26B C26A H26C 109.5 . . ?
C29 C32 H32D 109.5 . . ?
C29 C32 H32E 109.5 . . ?
C29 C32 H32F 109.5 . . ?
H32D C32 H32E 109.5 . . ?
H32D C32 H32F 109.5 . . ?
H32E C32 H32F 109.5 . . ?
C25 C26 H26D 109.5 . . ?
C25 C26 H26E 109.5 . . ?
C25 C26 H26F 109.5 . . ?
H26D C26 H26E 109.5 . . ?
H26D C26 H26F 109.5 . . ?
H26E C26 H26F 109.5 . . ?
C25 C27 H27D 109.5 . . ?
C25 C27 H27E 109.5 . . ?
C25 C27 H27F 109.5 . . ?
H27D C27 H27E 109.5 . . ?
H27D C27 H27F 109.5 . . ?
H27E C27 H27F 109.5 . . ?
H20B C201 H20C 109.5 . . ?
H20B C201 H20D 109.5 . . ?
H20C C201 H20D 109.5 . . ?
C200 C201 H20B 109.5 . . ?
C200 C201 H20C 109.5 . . ?
C200 C201 H20D 109.5 . . ?
C29 C31 H31A 109.5 . . ?
C29 C31 H31B 109.5 . . ?
C29 C31 H31C 109.5 . . ?
H31A C31 H31B 109.5 . . ?
H31A C31 H31C 109.5 . . ?
H31B C31 H31C 109.5 . . ?
C25 C28 H28D 109.5 . . ?
C25 C28 H28E 109.5 . . ?
C25 C28 H28F 109.5 . . ?
H28D C28 H28E 109.5 . . ?
H28D C28 H28F 109.5 . . ?
H28E C28 H28F 109.5 . . ?
C201 C200 C202 118.6(4) . . ?
O200 C200 C201 120.6(5) . . ?
O200 C200 C202 120.8(5) . . ?
C29A C31A H31D 109.5 . . ?
C29A C31A H31E 109.5 . . ?
C29A C31A H31F 109.5 . . ?
H31D C31A H31E 109.5 . . ?
H31D C31A H31F 109.5 . . ?
H31E C31A H31F 109.5 . . ?
C200 C202 H20E 109.5 . . ?
C200 C202 H20F 109.5 . . ?
C200 C202 H20G 109.5 . . ?
H20E C202 H20F 109.5 . . ?
H20E C202 H20G 109.5 . . ?
H20F C202 H20G 109.5 . . ?
O100 C100 C101 121.7(5) . . ?
O100 C100 C102 120.4(6) . . ?
C102 C100 C101 117.9(5) . . ?
C29A C30A H30D 109.5 . . ?
C29A C30A H30E 109.5 . . ?
C29A C30A H30F 109.5 . . ?
H30D C30A H30E 109.5 . . ?
H30D C30A H30F 109.5 . . ?
H30E C30A H30F 109.5 . . ?
C11 C9 H10C 107.3 . . ?
C11 C9 H10D 107.3 . . ?
H10C C9 H10D 106.9 . . ?
C7 C9 C11 120.2(4) . . ?
C7 C9 H10C 107.3 . . ?
C7 C9 H10D 107.3 . . ?
C100 C101 H10E 109.5 . . ?
C100 C101 H10F 109.5 . . ?
C100 C101 H10G 109.5 . . ?
H10E C101 H10F 109.5 . . ?
H10E C101 H10G 109.5 . . ?
H10F C101 H10G 109.5 . . ?
C5 C7 H8A 108.1 . . ?
C5 C7 H8B 108.1 . . ?
C9 C7 C5 116.6(4) . . ?
C9 C7 H8A 108.1 . . ?
C9 C7 H8B 108.1 . . ?
H8A C7 H8B 107.3 . . ?
C100 C102 H10H 109.5 . . ?
C100 C102 H10I 109.5 . . ?
C100 C102 H10J 109.5 . . ?
H10H C102 H10I 109.5 . . ?
H10H C102 H10J 109.5 . . ?
H10I C102 H10J 109.5 . . ?

loop_
_geom_bond_atom_site_label_1
_geom_bond_atom_site_label_2
_geom_bond_distance
_geom_bond_site_symmetry_2
_geom_bond_publ_flag
Mn1 N10A 1.938(3) . ?
Mn1 N10 1.939(3) . ?
Mn1 C2A 2.093(3) . ?
Mn1 C1 2.080(3) . ?
Mn1 C2 2.073(3) . ?
Mn1 C1A 2.076(3) . ?
P200 F205 1.593(3) . ?
P200 F202 1.582(3) . ?
P200 F203 1.569(3) . ?
P200 F201 1.589(3) . ?
P200 F204 1.581(3) . ?
P200 F200 1.572(3) . ?
P100 F105 1.580(2) . ?
P100 F100 1.584(3) . ?
P100 F103 1.572(3) . ?
P100 F101 1.564(3) . ?
P100 F104 1.540(4) . ?
P100 F102 1.546(4) . ?
N10A C24A 1.385(4) . ?
N10A C13A 1.387(4) . ?
N2A N4A 1.331(4) . ?
N2A C2A 1.372(4) . ?
N2A C23A 1.420(4) . ?
N10 C13 1.392(4) . ?
N10 C24 1.382(4) . ?
N2 N4 1.328(4) . ?
N2 C2 1.372(4) . ?
N2 C23 1.421(4) . ?
N1A N3A 1.337(4) . ?
N1A C1A 1.371(4) . ?
N1A C18A 1.422(4) . ?
N1 N3 1.330(4) . ?
N1 C1 1.371(4) . ?
N1 C18 1.422(4) . ?
N6A N4A 1.317(4) . ?
N6A C4A 1.360(4) . ?
N6A C12A 1.471(4) . ?
N5A N3A 1.312(4) . ?
N5A C3A 1.350(4) . ?
N5A C11A 1.474(4) . ?
N5 N3 1.317(4) . ?
N5 C3 1.360(4) . ?
N5 C11 1.470(4) . ?
N4 N6 1.312(4) . ?
N6 C4 1.359(4) . ?
N6 C12 1.471(4) . ?
C2A C4A 1.393(5) . ?
C1 C3 1.387(5) . ?
C2 C4 1.391(5) . ?
C24A C19A 1.413(4) . ?
C24A C23A 1.387(5) . ?
C13 C18 1.387(5) . ?
C13 C14 1.404(5) . ?
C1A C3A 1.397(5) . ?
C17 H17 0.9300 . ?
C17 C16 1.400(5) . ?
C17 C18 1.382(5) . ?
C19A C20A 1.393(5) . ?
C19A C14A 1.439(5) . ?
C13A C18A 1.389(5) . ?
C13A C14A 1.415(5) . ?
C17A H17A 0.9300 . ?
C17A C18A 1.384(5) . ?
C17A C16A 1.401(5) . ?
C20A H20A 0.9300 . ?
C20A C21A 1.385(5) . ?
C3A C5A 1.500(5) . ?
C4 C6 1.498(5) . ?
C16 C15 1.401(5) . ?
C16 C25 1.537(5) . ?
C22A H22A 0.9300 . ?
C22A C23A 1.385(5) . ?
C22A C21A 1.398(5) . ?
C3 C5 1.489(5) . ?
C15 H15 0.9300 . ?
C15 C14 1.394(5) . ?
C24 C23 1.391(5) . ?
C24 C19 1.407(5) . ?
C4A C6A 1.490(5) . ?
C23 C22 1.387(5) . ?
C21 C22 1.409(5) . ?
C21 C20 1.397(5) . ?
C21 C29 1.540(5) . ?
C14 C19 1.449(5) . ?
C15A H15A 0.9300 . ?
C15A C16A 1.403(5) . ?
C15A C14A 1.388(4) . ?
C19 C20 1.393(5) . ?
C22 H22 0.9300 . ?
C20 H20 0.9300 . ?
C21A C29A 1.534(5) . ?
C16A C25A 1.536(5) . ?
C25A C27A 1.541(5) . ?
C25A C28A 1.533(5) . ?
C25A C26A 1.520(5) . ?
C12A H11A 0.9700 . ?
C12A H11B 0.9700 . ?
C12A C10A 1.509(5) . ?
C10 H9A 0.9700 . ?
C10 H9B 0.9700 . ?
C10 C12 1.512(5) . ?
C10 C8 1.522(5) . ?
C5 H6A 0.9700 . ?
C5 H6B 0.9700 . ?
C5 C7 1.481(6) . ?
C6A H5AA 0.9700 . ?
C6A H5AB 0.9700 . ?
C6A C8A 1.526(5) . ?
C25 C26 1.517(5) . ?
C25 C27 1.531(5) . ?
C25 C28 1.536(6) . ?
C8A H7AA 0.9700 . ?
C8A H7AB 0.9700 . ?
C8A C10A 1.523(5) . ?
C10A H9AA 0.9700 . ?
C10A H9AB 0.9700 . ?
C29 C30 1.528(5) . ?
C29 C32 1.525(5) . ?
C29 C31 1.529(5) . ?
C12 H11C 0.9700 . ?
C12 H11D 0.9700 . ?
C11A H12A 0.9700 . ?
C11A H12B 0.9700 . ?
C11A C9A 1.508(5) . ?
C5A H6AA 0.9700 . ?
C5A H6AB 0.9700 . ?
C5A C7A 1.526(5) . ?
C6 H5A 0.9700 . ?
C6 H5B 0.9700 . ?
C6 C8 1.529(5) . ?
C29A C32A 1.526(5) . ?
C29A C31A 1.542(6) . ?
C29A C30A 1.521(5) . ?
C9A H10A 0.9700 . ?
C9A H10B 0.9700 . ?
C9A C7A 1.522(5) . ?
C27A H27A 0.9600 . ?
C27A H27B 0.9600 . ?
C27A H27C 0.9600 . ?
C7A H8AA 0.9700 . ?
C7A H8AB 0.9700 . ?
C8 H7A 0.9700 . ?
C8 H7B 0.9700 . ?
C28A H28A 0.9600 . ?
C28A H28B 0.9600 . ?
C28A H28C 0.9600 . ?
C11 H12C 0.9700 . ?
C11 H12D 0.9700 . ?
C11 C9 1.466(6) . ?
C30 H30A 0.9600 . ?
C30 H30B 0.9600 . ?
C30 H30C 0.9600 . ?
C32A H32A 0.9600 . ?
C32A H32B 0.9600 . ?
C32A H32C 0.9600 . ?
C26A H26A 0.9600 . ?
C26A H26B 0.9600 . ?
C26A H26C 0.9600 . ?
C32 H32D 0.9600 . ?
C32 H32E 0.9600 . ?
C32 H32F 0.9600 . ?
C26 H26D 0.9600 . ?
C26 H26E 0.9600 . ?
C26 H26F 0.9600 . ?
C27 H27D 0.9600 . ?
C27 H27E 0.9600 . ?
C27 H27F 0.9600 . ?
C201 H20B 0.9600 . ?
C201 H20C 0.9600 . ?
C201 H20D 0.9600 . ?
C201 C200 1.474(6) . ?
C31 H31A 0.9600 . ?
C31 H31B 0.9600 . ?
C31 H31C 0.9600 . ?
C28 H28D 0.9600 . ?
C28 H28E 0.9600 . ?
C28 H28F 0.9600 . ?
C200 C202 1.487(7) . ?
C200 O200 1.190(6) . ?
C31A H31D 0.9600 . ?
C31A H31E 0.9600 . ?
C31A H31F 0.9600 . ?
C202 H20E 0.9600 . ?
C202 H20F 0.9600 . ?
C202 H20G 0.9600 . ?
C100 O100 1.189(6) . ?
C100 C101 1.486(7) . ?
C100 C102 1.458(7) . ?
C30A H30D 0.9600 . ?
C30A H30E 0.9600 . ?
C30A H30F 0.9600 . ?
C9 H10C 0.9700 . ?
C9 H10D 0.9700 . ?
C9 C7 1.431(6) . ?
C101 H10E 0.9600 . ?
C101 H10F 0.9600 . ?
C101 H10G 0.9600 . ?
C7 H8A 0.9700 . ?
C7 H8B 0.9700 . ?
C102 H10H 0.9600 . ?
C102 H10I 0.9600 . ?
C102 H10J 0.9600 . ?
